data_7115212
loop_
_publ_author_name
'Reid, Howard O. N.'
'Kahwa, Ishenkumba A.'
'White, Andrew J. P.'
'Williams, David J.'

_publ_section_title
;
 Seven-coordinate Mn2+ ions in [Mn(15-crown-5)(H2O)2]2+ as luminescent
 probes for dynamic supramolecular events&#x2020;
;
_journal_issue 16
_journal_name_full 'Chemical Communications'
_journal_page_first 1565
_journal_paper_doi 10.1039/a903808f
_journal_year 1999
_chemical_formula_sum 'C10 H24 Br2 Mn O7'
_chemical_formula_weight 471.05
_chemical_name_systematic
; 
 ? 
;
_space_group_IT_number 15
_symmetry_cell_setting monoclinic
_symmetry_space_group_name_Hall '-C 2yc'
_symmetry_space_group_name_H-M 'C 1 2/c 1'
_atom_sites_solution_hydrogens geom
_atom_sites_solution_primary direct
_atom_sites_solution_secondary difmap
_audit_creation_method SHELXL
_cell_angle_alpha 90.00
_cell_angle_beta 97.946(4)
_cell_angle_gamma 90.00
_cell_formula_units_Z 4
_cell_length_a 13.6981(8)
_cell_length_b 15.8731(7)
_cell_length_c 7.7820(5)
_cell_measurement_reflns_used 51
_cell_measurement_temperature 293(2)
_cell_measurement_theta_max 30.64
_cell_measurement_theta_min 11.05
_cell_volume 1675.80(16)
_computing_cell_refinement 'Siemens XSCANS'
_computing_data_collection 'Siemens XSCANS'
_computing_data_reduction 'Siemens SHELXTL'
_computing_molecular_graphics 'Siemens SHELXTL'
_computing_publication_material 'Siemens SHELXTL'
_computing_structure_refinement 'SHELXL-93 (Sheldrick, 1993)'
_computing_structure_solution 'SHELXS-86 (Sheldrick, 1990)'
_diffrn_ambient_temperature 293(2)
_diffrn_measurement_device 'Siemens P4'
_diffrn_measurement_method '\w scans'
_diffrn_radiation_monochromator graphite
_diffrn_radiation_source 'fine-focus sealed tube'
_diffrn_radiation_type CuK\a
_diffrn_radiation_wavelength 1.54178
_diffrn_reflns_av_R_equivalents 0.0242
_diffrn_reflns_av_sigmaI/netI 0.0221
_diffrn_reflns_limit_h_max 15
_diffrn_reflns_limit_h_min 0
_diffrn_reflns_limit_k_max 18
_diffrn_reflns_limit_k_min 0
_diffrn_reflns_limit_l_max 8
_diffrn_reflns_limit_l_min -8
_diffrn_reflns_number 1376
_diffrn_reflns_theta_max 61.99
_diffrn_reflns_theta_min 4.29
_diffrn_standards_interval_count 97
_diffrn_standards_number 3
_exptl_absorpt_coefficient_mu 12.231
_exptl_absorpt_correction_T_max 0.1741
_exptl_absorpt_correction_T_min 0.0500
_exptl_absorpt_correction_type Ellipsoidal
_exptl_crystal_colour Clear
_exptl_crystal_density_diffrn 1.867
_exptl_crystal_description prisms
_exptl_crystal_F_000 940
_exptl_crystal_size_max 0.20
_exptl_crystal_size_mid 0.20
_exptl_crystal_size_min 0.17
_refine_diff_density_max 0.255
_refine_diff_density_min -0.298
_refine_diff_density_rms 0.064
_refine_ls_extinction_coef 0.00088(6)
_refine_ls_extinction_expression Fc^*^=kFc[1+0.001xFc^2^\l^3^/sin(2\q)]^-1/4^
_refine_ls_extinction_method SHELXL
_refine_ls_goodness_of_fit_all 1.131
_refine_ls_goodness_of_fit_obs 1.142
_refine_ls_matrix_type full
_refine_ls_number_parameters 101
_refine_ls_number_reflns 1314
_refine_ls_number_restraints 2
_refine_ls_restrained_S_all 1.130
_refine_ls_restrained_S_obs 1.141
_refine_ls_R_factor_all 0.0257
_refine_ls_R_factor_obs 0.0252
_refine_ls_shift/esd_max -0.001
_refine_ls_shift/esd_mean 0.000
_refine_ls_structure_factor_coef Fsqd
_refine_ls_weighting_details 'w=1/[\s^2^(Fo^2^)+(0.0315P)^2^+1.8540P] where P=(Fo^2^+2Fc^2^)/3'
_refine_ls_weighting_scheme calc
_refine_ls_wR_factor_all 0.0696
_refine_ls_wR_factor_obs 0.0693
_reflns_number_observed 1282
_reflns_number_total 1318
_reflns_observed_criterion >2sigma(I)
_cod_data_source_file 903808f.txt
_cod_data_source_block KW9804
_cod_depositor_comments
;
The following automatic conversions were performed:

'_symmetry_cell_setting' value 'Monoclinic' changed to 'monoclinic'
according to
/usr/data/users/saulius/automatic-downloads/retrospective/RSC/lib/dictionaries/cif_core.dic
dictionary named 'cif_core.dic' version 2.4.2 from 2011-04-26.

Automatic conversion script
Id: cif_fix_values 2281 2013-09-26 08:29:07Z andrius 

The following automatic conversions were performed:

'_refine_ls_weighting_scheme' value 'calc
w=1/[\s^2^(Fo^2^)+(0.0315P)^2^+1.8540P] where P=(Fo^2^+2Fc^2^)/3' was
changed to 'calc'. New tag '_refine_ls_weighting_details' was
created. The value of the new tag was set to
'w=1/[\s^2^(Fo^2^)+(0.0315P)^2^+1.8540P] where P=(Fo^2^+2Fc^2^)/3'.

Automatic conversion script
Id: cif_fix_values 3143 2015-03-26 13:38:13Z robertas 
;
_cod_original_cell_volume 1675.8(2)
_cod_original_sg_symbol_H-M C2/c
_cod_original_formula_sum 'C10 H24 O7 Br2 Mn'
_cod_database_code 7115212

loop_
_symmetry_equiv_pos_as_xyz
'x, y, z'
'-x, y, -z+1/2'
'x+1/2, y+1/2, z'
'-x+1/2, y+1/2, -z+1/2'
'-x, -y, -z'
'x, -y, z-1/2'
'-x+1/2, -y+1/2, -z'
'x+1/2, -y+1/2, z-1/2'

loop_
_atom_site_aniso_label
_atom_site_aniso_U_11
_atom_site_aniso_U_22
_atom_site_aniso_U_33
_atom_site_aniso_U_23
_atom_site_aniso_U_13
_atom_site_aniso_U_12
Mn 0.0363(3) 0.0371(4) 0.0384(4) 0.000 0.0059(3) 0.000
O 0.0521(13) 0.0467(13) 0.072(2) 0.0036(11) 0.0280(12) 0.0033(11)
O1 0.058(2) 0.038(2) 0.065(2) 0.000 -0.001(2) 0.000
C2 0.058(2) 0.046(2) 0.070(2) 0.017(2) 0.014(2) 0.0054(15)
C3 0.055(2) 0.065(2) 0.057(2) 0.022(2) 0.010(2) 0.006(2)
O4 0.0498(12) 0.0531(12) 0.0418(11) 0.0040(9) 0.0038(9) 0.0008(10)
C5 0.055(2) 0.079(2) 0.045(2) -0.007(2) -0.0052(15) 0.007(2)
C6 0.050(2) 0.066(2) 0.061(2) -0.018(2) -0.006(2) 0.000(2)
O7 0.0425(11) 0.0487(12) 0.0509(12) -0.0022(9) 0.0040(9) -0.0038(9)
C8 0.064(2) 0.039(2) 0.061(2) -0.0051(14) 0.021(2) -0.0065(14)
Br 0.0547(3) 0.0437(2) 0.0608(3) -0.00299(13) 0.0133(2) -0.00162(13)

loop_
_atom_site_label
_atom_site_type_symbol
_atom_site_fract_x
_atom_site_fract_y
_atom_site_fract_z
_atom_site_U_iso_or_equiv
_atom_site_thermal_displace_type
_atom_site_occupancy
_atom_site_calc_flag
_atom_site_refinement_flags
Mn Mn 0.5000 0.26523(4) 0.2500 0.0372(2) Uani 1 d S
O O 0.6125(2) 0.26142(14) 0.0828(3) 0.0550(6) Uani 1 d D
H0A H 0.6522(23) 0.3056(16) 0.0711(54) 0.072(12) Uiso 1 d D
H0B H 0.6450(29) 0.2130(15) 0.0707(64) 0.088(14) Uiso 1 d D
O1 O 0.5000 0.1289(2) 0.2500 0.0544(8) Uani 1 d S
C2 C 0.5666(3) 0.0832(2) 0.3723(5) 0.0573(9) Uani 1 d .
H2A H 0.6274(3) 0.0718(2) 0.3258(5) 0.069 Uiso 1 calc R
H2B H 0.5376(3) 0.0300(2) 0.4002(5) 0.069 Uiso 1 calc R
C3 C 0.5860(3) 0.1376(2) 0.5302(5) 0.0588(9) Uani 1 d .
H3A H 0.5272(3) 0.1422(2) 0.5862(5) 0.071 Uiso 1 calc R
H3B H 0.6385(3) 0.1139(2) 0.6124(5) 0.071 Uiso 1 calc R
O4 O 0.6141(2) 0.21904(14) 0.4728(3) 0.0485(5) Uani 1 d .
C5 C 0.6340(3) 0.2814(3) 0.6063(4) 0.0609(9) Uani 1 d .
H5A H 0.6943(3) 0.2679(3) 0.6820(4) 0.073 Uiso 1 calc R
H5B H 0.5804(3) 0.2840(3) 0.6754(4) 0.073 Uiso 1 calc R
C6 C 0.6443(3) 0.3633(2) 0.5176(5) 0.0601(9) Uani 1 d .
H6A H 0.6580(3) 0.4081(2) 0.6023(5) 0.072 Uiso 1 calc R
H6B H 0.6979(3) 0.3607(2) 0.4484(5) 0.072 Uiso 1 calc R
O7 O 0.55237(15) 0.37892(14) 0.4084(3) 0.0476(5) Uani 1 d .
C8 C 0.5492(3) 0.4543(2) 0.3053(4) 0.0536(8) Uani 1 d .
H8A H 0.6017(3) 0.4542(2) 0.2336(4) 0.064 Uiso 1 calc R
H8B H 0.5564(3) 0.5038(2) 0.3791(4) 0.064 Uiso 1 calc R
Br Br 0.73409(3) 0.09488(2) -0.00214(4) 0.0526(2) Uani 1 d .

loop_
_atom_type_symbol
_atom_type_description
_atom_type_scat_dispersion_real
_atom_type_scat_dispersion_imag
_atom_type_scat_source
C C 0.0181 0.0091 'International Tables Vol C Tables 4.2.6.8 and 6.1.1.4'
H H 0.0000 0.0000 'International Tables Vol C Tables 4.2.6.8 and 6.1.1.4'
O O 0.0492 0.0322 'International Tables Vol C Tables 4.2.6.8 and 6.1.1.4'
Br Br -0.6763 1.2805 'International Tables Vol C Tables 4.2.6.8 and 6.1.1.4'
Mn Mn -0.5299 2.8052 'International Tables Vol C Tables 4.2.6.8 and 6.1.1.4'

loop_
_geom_angle_atom_site_label_1
_geom_angle_atom_site_label_2
_geom_angle_atom_site_label_3
_geom_angle
_geom_angle_site_symmetry_1
_geom_angle_site_symmetry_3
O Mn O 176.78(13) 2_655 .
O Mn O1 88.39(6) 2_655 .
O Mn O1 88.39(6) . .
O Mn O7 83.78(8) 2_655 .
O Mn O7 98.83(9) . .
O1 Mn O7 143.45(6) . .
O Mn O7 98.83(9) 2_655 2_655
O Mn O7 83.78(8) . 2_655
O1 Mn O7 143.45(6) . 2_655
O7 Mn O7 73.11(11) . 2_655
O Mn O4 88.74(9) 2_655 2_655
O Mn O4 90.23(9) . 2_655
O1 Mn O4 71.32(6) . 2_655
O7 Mn O4 143.70(8) . 2_655
O7 Mn O4 73.07(8) 2_655 2_655
O Mn O4 90.23(9) 2_655 .
O Mn O4 88.74(9) . .
O1 Mn O4 71.32(6) . .
O7 Mn O4 73.07(8) . .
O7 Mn O4 143.70(8) 2_655 .
O4 Mn O4 142.63(12) 2_655 .
C2 O1 C2 118.6(4) 2_655 .
C2 O1 Mn 120.7(2) 2_655 .
C2 O1 Mn 120.7(2) . .
O1 C2 C3 106.2(3) . .
O4 C3 C2 106.8(3) . .
C5 O4 C3 115.3(3) . .
C5 O4 Mn 111.7(2) . .
C3 O4 Mn 109.8(2) . .
O4 C5 C6 106.8(3) . .
O7 C6 C5 107.0(3) . .
C8 O7 C6 115.4(3) . .
C8 O7 Mn 112.3(2) . .
C6 O7 Mn 111.9(2) . .
O7 C8 C8 106.1(2) . 2_655

loop_
_geom_bond_atom_site_label_1
_geom_bond_atom_site_label_2
_geom_bond_distance
_geom_bond_site_symmetry_2
Mn O 2.150(2) 2_655
Mn O 2.150(2) .
Mn O1 2.163(3) .
Mn O7 2.247(2) .
Mn O7 2.247(2) 2_655
Mn O4 2.289(2) 2_655
Mn O4 2.289(2) .
O1 C2 1.423(4) 2_655
O1 C2 1.423(4) .
C2 C3 1.496(5) .
C3 O4 1.438(4) .
O4 C5 1.434(4) .
C5 C6 1.487(5) .
C6 O7 1.440(4) .
O7 C8 1.439(4) .
C8 C8 1.495(7) 2_655
